data_2215038
loop_
_publ_author_name
'Li, Zhongfang'
'Wang, Suwen'
'Zhang, Qian'
'Yu, Xianjin'

_publ_section_title
;<i>catena</i>-Poly[[[diaqua(6-carboxypyridine-2-carboxylato)holmium(III)]-\m-pyridine-2,6-dicarboxylato]
 tetrahydrate]
;
_journal_coeditor_code BX2104
_journal_issue 9
_journal_name_full 'Acta Crystallographica Section E'
_journal_page_first m2438
_journal_page_last m2439
_journal_paper_doi 10.1107/S1600536807041657
_journal_volume 63
_journal_year 2007
_chemical_formula_iupac '[Ho (C7 H3 N O4) (C7 H4 N O4) (H2 O)2 ], 4H2 O'
_chemical_formula_moiety 'C14 H11 Ho N2 O10, 4(H2 O)'
_chemical_formula_sum 'C14 H19 Ho N2 O14'
_chemical_formula_weight 604.24
_chemical_name_systematic
;
<i>catena</i>-Poly[[[diaqua(6-carboxypyridine-2-carboxylato)holmium(III)]-\
\m-pyridine-2,6-dicarboxylato] tetrahydrate]
;
_space_group_IT_number 14
_symmetry_cell_setting monoclinic
_symmetry_space_group_name_Hall '-P 2ybc'
_symmetry_space_group_name_H-M 'P 1 21/c 1'
_atom_sites_solution_hydrogens geom
_atom_sites_solution_primary direct
_atom_sites_solution_secondary difmap
_audit_creation_method SHELXL-97
_cell_angle_alpha 90.00
_cell_angle_beta 101.8920(10)
_cell_angle_gamma 90.00
_cell_formula_units_Z 4
_cell_length_a 14.1227(5)
_cell_length_b 11.2565(4)
_cell_length_c 13.0342(5)
_cell_measurement_reflns_used 3546
_cell_measurement_temperature 293(2)
_cell_measurement_theta_max 24.97
_cell_measurement_theta_min 2.33
_cell_volume 2027.60(13)
_computing_cell_refinement 'SAINT-Plus (Bruker, 2001)'
_computing_data_collection 'APEX2 (Bruker, 2004)'
_computing_data_reduction 'SAINT-Plus (Bruker, 2001)'
_computing_molecular_graphics 'SHELXTL (Bruker, 2001)'
_computing_publication_material 'SHELXTL (Bruker, 2001)'
_computing_structure_refinement 'SHELXL97 (Sheldrick, 1997)'
_computing_structure_solution 'SHELXS97 (Sheldrick, 1997)'
_diffrn_ambient_temperature 293(2)
_diffrn_measured_fraction_theta_full 0.994
_diffrn_measured_fraction_theta_max 0.994
_diffrn_measurement_device_type 'Bruker APEX II CCD area-detector'
_diffrn_measurement_method '\f and \w'
_diffrn_radiation_monochromator graphite
_diffrn_radiation_source 'fine-focus sealed tube'
_diffrn_radiation_type MoK\a
_diffrn_radiation_wavelength 0.71073
_diffrn_reflns_av_R_equivalents 0.0221
_diffrn_reflns_av_sigmaI/netI 0.0258
_diffrn_reflns_limit_h_max 16
_diffrn_reflns_limit_h_min -16
_diffrn_reflns_limit_k_max 13
_diffrn_reflns_limit_k_min -13
_diffrn_reflns_limit_l_max 15
_diffrn_reflns_limit_l_min -7
_diffrn_reflns_number 7113
_diffrn_reflns_theta_full 24.97
_diffrn_reflns_theta_max 24.97
_diffrn_reflns_theta_min 2.33
_diffrn_standards_decay_% 0
_diffrn_standards_interval_count 0
_diffrn_standards_interval_time 0
_diffrn_standards_number 0
_exptl_absorpt_coefficient_mu 3.979
_exptl_absorpt_correction_T_max 0.4244
_exptl_absorpt_correction_T_min 0.3535
_exptl_absorpt_correction_type multi-scan
_exptl_absorpt_process_details '(SADABS; Bruker, 2001)'
_exptl_crystal_colour colorless
_exptl_crystal_density_diffrn 1.979
_exptl_crystal_density_method 'not measured'
_exptl_crystal_description block
_exptl_crystal_F_000 1184
_exptl_crystal_size_max 0.33
_exptl_crystal_size_mid 0.30
_exptl_crystal_size_min 0.26
_refine_diff_density_max 1.279
_refine_diff_density_min -1.071
_refine_ls_extinction_method none
_refine_ls_goodness_of_fit_ref 0.998
_refine_ls_hydrogen_treatment mixed
_refine_ls_matrix_type full
_refine_ls_number_parameters 317
_refine_ls_number_reflns 3546
_refine_ls_number_restraints 18
_refine_ls_restrained_S_all 0.995
_refine_ls_R_factor_all 0.0407
_refine_ls_R_factor_gt 0.0375
_refine_ls_shift/su_max 0.000
_refine_ls_shift/su_mean 0.000
_refine_ls_structure_factor_coef Fsqd
_refine_ls_weighting_details 'calc w=1/[\s^2^(Fo^2^)+(0.098P)^2^+5.4784P] where P=(Fo^2^+2Fc^2^)/3'
_refine_ls_weighting_scheme calc
_refine_ls_wR_factor_gt 0.1178
_refine_ls_wR_factor_ref 0.1216
_reflns_number_gt 3213
_reflns_number_total 3546
_reflns_threshold_expression I>2\s(I)
_cod_data_source_file bx2104.cif
_cod_data_source_block I
_cod_original_sg_symbol_H-M P2(1)/c
_cod_database_code 2215038
_cod_database_fobs_code 2215038

loop_
_symmetry_equiv_pos_as_xyz
'x, y, z'
'-x, y+1/2, -z+1/2'
'-x, -y, -z'
'x, -y-1/2, z-1/2'

loop_
_atom_site_type_symbol
_atom_site_label
_atom_site_fract_x
_atom_site_fract_y
_atom_site_fract_z
_atom_site_U_iso_or_equiv
_atom_site_adp_type
_atom_site_calc_flag
_atom_site_refinement_flags
_atom_site_occupancy
. . . . . . . . . .

loop_
_atom_type_symbol
_atom_type_description
_atom_type_scat_dispersion_real
_atom_type_scat_dispersion_imag
_atom_type_scat_source
C C 0.0033 0.0016 'International Tables Vol C Tables 4.2.6.8 and 6.1.1.4'
H H 0.0000 0.0000 'International Tables Vol C Tables 4.2.6.8 and 6.1.1.4'
N N 0.0061 0.0033 'International Tables Vol C Tables 4.2.6.8 and 6.1.1.4'
O O 0.0106 0.0060 'International Tables Vol C Tables 4.2.6.8 and 6.1.1.4'
Ho Ho -0.2175 4.6783 'International Tables Vol C Tables 4.2.6.8 and 6.1.1.4'

loop_
_cod_entry_issue_id
_cod_entry_issue_origin
_cod_entry_issue_severity
_cod_entry_issue_description
_cod_entry_issue_author
_cod_entry_issue_date
1 original retraction
;
    This file does not describe any real compound and was retracted by
    the authors. The previously deposited coordinates can be reviewed
    in older revisions of this file or in the COD Subversion
    repository, svn://www.crystallography.net/cod/retracted/.

    The precise reasons for the retraction and other circumstances are
    extensively discussed in the Acta Cryst. E editorial:

    Acta Cryst. E 68 (2012) e14--e15

    http://journals.iucr.org/e/issues/2012/07/00/me0451/index.html
    http://journals.iucr.org/e/issues/2012/07/00/me0451/me0451.pdf
    doi:10.1107/S1600536811037603
    (http://dx.doi.org/10.1107/S1600536811037603)
;
'Andrius Merkys' 2017-02-20
